data_4034487
loop_
_publ_author_name
'G\'orski, Krzysztof'
'Mech-Piskorz, Justyna'
'Le\'sniewska, Barbara'
'Pietraszkiewicz, Oksana'
'Pietraszkiewicz, Marek'

_publ_section_title
;
 Synthesis and Reactivity of 5-Heterotruxenes Containing Sulfur or
 Nitrogen as the Heteroatom.
;
_journal_issue 18
_journal_name_full 'The Journal of organic chemistry'
_journal_page_first 11553
_journal_page_last 11561
_journal_paper_doi 10.1021/acs.joc.9b01397
_journal_volume 84
_journal_year 2019
_chemical_formula_moiety 'C34 H32 S'
_chemical_formula_sum 'C34 H32 S'
_chemical_formula_weight 472.66
_space_group_crystal_system monoclinic
_space_group_IT_number 14
_space_group_name_Hall '-P 2yn'
_space_group_name_H-M_alt 'P 1 21/n 1'
_atom_sites_solution_hydrogens mixed
_audit_creation_method SHELXL-2018/3
_cell_angle_alpha 90.0
_cell_angle_beta 95.052(2)
_cell_angle_gamma 90.0
_cell_formula_units_Z 8
_cell_length_a 17.2366(3)
_cell_length_b 7.2333(1)
_cell_length_c 41.0092(8)
_cell_measurement_reflns_used 8914
_cell_measurement_temperature 99.9(2)
_cell_measurement_theta_max 69.8886
_cell_measurement_theta_min 3.2107
_cell_volume 5093.06(15)
_computing_structure_refinement 'SHELXL-2018/3 (Sheldrick, 2018)'
_diffrn_ambient_temperature 99.9(2)
_diffrn_detector_area_resol_mean 16.2974
_diffrn_measured_fraction_theta_full 0.996
_diffrn_measured_fraction_theta_max 0.996
_diffrn_measurement_device_type 'SuperNova, Dual, Cu at zero, Eos'
_diffrn_radiation_monochromator mirror
_diffrn_radiation_source 'SuperNova (Cu) X-ray Source'
_diffrn_radiation_type CuK\a
_diffrn_radiation_wavelength 1.54184
_diffrn_reflns_av_R_equivalents 0.0377
_diffrn_reflns_av_unetI/netI 0.0464
_diffrn_reflns_Laue_measured_fraction_full 0.996
_diffrn_reflns_Laue_measured_fraction_max 0.996
_diffrn_reflns_limit_h_max 20
_diffrn_reflns_limit_h_min -20
_diffrn_reflns_limit_k_max 8
_diffrn_reflns_limit_k_min -5
_diffrn_reflns_limit_l_max 48
_diffrn_reflns_limit_l_min -40
_diffrn_reflns_number 19542
_diffrn_reflns_point_group_measured_fraction_full 0.996
_diffrn_reflns_point_group_measured_fraction_max 0.996
_diffrn_reflns_theta_full 66.594
_diffrn_reflns_theta_max 66.594
_diffrn_reflns_theta_min 6.204
_exptl_absorpt_coefficient_mu 1.264
_exptl_absorpt_correction_T_max 1.00000
_exptl_absorpt_correction_T_min 0.57012
_exptl_absorpt_correction_type multi-scan
_exptl_absorpt_process_details
;
CrysAlisPro, Agilent Technologies,
Version 1.171.35.21b (release 03-02-2012 CrysAlis171 .NET)
(compiled Feb  3 2012,10:37:01)
Empirical absorption correction using spherical harmonics,
 implemented in SCALE3 ABSPACK scaling algorithm.
;
_exptl_crystal_colour colourless
_exptl_crystal_density_diffrn 1.233
_exptl_crystal_description needles
_exptl_crystal_F_000 2016
_exptl_crystal_size_max 0.600
_exptl_crystal_size_mid 0.100
_exptl_crystal_size_min 0.100
_refine_diff_density_max 0.643
_refine_diff_density_min -0.392
_refine_diff_density_rms 0.076
_refine_ls_extinction_method none
_refine_ls_goodness_of_fit_ref 1.007
_refine_ls_hydrogen_treatment mixed
_refine_ls_matrix_type full
_refine_ls_number_parameters 681
_refine_ls_number_reflns 8974
_refine_ls_number_restraints 6
_refine_ls_restrained_S_all 1.007
_refine_ls_R_factor_all 0.0817
_refine_ls_R_factor_gt 0.0736
_refine_ls_shift/su_max 0.000
_refine_ls_shift/su_mean 0.000
_refine_ls_structure_factor_coef Fsqd
_refine_ls_weighting_details 'w=1/[\s^2^(Fo^2^)+(0.0354P)^2^+34.2751P] where P=(Fo^2^+2Fc^2^)/3'
_refine_ls_weighting_scheme calc
_refine_ls_wR_factor_gt 0.1930
_refine_ls_wR_factor_ref 0.1957
_reflns_Friedel_coverage 0.000
_reflns_number_gt 7872
_reflns_number_total 8974
_reflns_threshold_expression 'I > 2\s(I)'
_cod_data_source_file jo9b01397_si_004.cif
_cod_data_source_block JM_Cu_2
_cod_original_sg_symbol_H-M 'P 21/n'
_cod_database_code 4034487
_shelx_shelxl_version_number 2018/3
_shelx_space_group_comment
;
The symmetry employed for this shelxl refinement is uniquely defined
by the following loop, which should always be used as a source of
symmetry information in preference to the above space-group names.
They are only intended as comments.
;
_shelx_estimated_absorpt_t_min 0.518
_shelx_estimated_absorpt_t_max 0.884

loop_
_space_group_symop_operation_xyz
'x, y, z'
'-x+1/2, y+1/2, -z+1/2'
'-x, -y, -z'
'x-1/2, -y-1/2, z-1/2'

loop_
_atom_site_label
_atom_site_type_symbol
_atom_site_fract_x
_atom_site_fract_y
_atom_site_fract_z
_atom_site_U_iso_or_equiv
_atom_site_adp_type
_atom_site_occupancy
_atom_site_site_symmetry_order
_atom_site_calc_flag
_atom_site_refinement_flags_posn
_atom_site_refinement_flags_adp
S1 S 0.96287(6) 0.72428(14) 0.01379(2) 0.0213(2) Uani 1 1 d . .
C1 C 0.8940(2) 0.5828(6) 0.03038(10) 0.0197(8) Uani 1 1 d . .
C2 C 0.8977(2) 0.5325(5) 0.06305(9) 0.0176(8) Uani 1 1 d . .
C3 C 0.9579(2) 0.5737(6) 0.08976(10) 0.0191(8) Uani 1 1 d . .
C4 C 1.0294(2) 0.6641(6) 0.08976(10) 0.0221(9) Uani 1 1 d . .
H4 H 1.046033 0.714403 0.070135 0.026 Uiso 1 1 calc R U
C5 C 1.0758(2) 0.6786(6) 0.11928(10) 0.0249(9) Uani 1 1 d . .
H5 H 1.124682 0.739688 0.119810 0.030 Uiso 1 1 calc R U
C6 C 1.0514(2) 0.6049(6) 0.14787(10) 0.0263(9) Uani 1 1 d . .
H6 H 1.083900 0.615210 0.167737 0.032 Uiso 1 1 calc R U
C7 C 0.9799(2) 0.5160(6) 0.14783(10) 0.0251(9) Uani 1 1 d . .
H7 H 0.963213 0.466697 0.167523 0.030 Uiso 1 1 calc R U
C8 C 0.9332(2) 0.5005(6) 0.11857(10) 0.0212(9) Uani 1 1 d . .
C9 C 0.8540(2) 0.4063(6) 0.11253(10) 0.0198(8) Uani 1 1 d . .
C10 C 0.8379(2) 0.4301(5) 0.07534(9) 0.0180(8) Uani 1 1 d . .
C11 C 0.7735(2) 0.3787(5) 0.05329(9) 0.0169(8) Uani 1 1 d . .
C12 C 0.7010(2) 0.2758(6) 0.05867(10) 0.0201(8) Uani 1 1 d . .
C13 C 0.6713(3) 0.1974(6) 0.08599(10) 0.0245(9) Uani 1 1 d . .
H13 H 0.699(3) 0.202(7) 0.1078(12) 0.029 Uiso 1 1 d . U
C14 C 0.5990(3) 0.1101(6) 0.08301(11) 0.0269(9) Uani 1 1 d . .
H14 H 0.579293 0.056940 0.101807 0.032 Uiso 1 1 calc R U
C15 C 0.5552(2) 0.0996(6) 0.05281(11) 0.0273(10) Uani 1 1 d . .
H15 H 0.505852 0.040060 0.050993 0.033 Uiso 1 1 calc R U
C16 C 0.5844(2) 0.1772(6) 0.02538(11) 0.0248(9) Uani 1 1 d . .
H16 H 0.555278 0.170759 0.004626 0.030 Uiso 1 1 calc R U
C17 C 0.6560(2) 0.2637(6) 0.02853(10) 0.0209(8) Uani 1 1 d . .
C18 C 0.6956(2) 0.3567(6) 0.00141(10) 0.0183(8) Uani 1 1 d . .
C19 C 0.7713(2) 0.4250(5) 0.01984(9) 0.0183(8) Uani 1 1 d . .
C20 C 0.8316(2) 0.5293(5) 0.00737(9) 0.0181(8) Uani 1 1 d . .
C21 C 0.8440(2) 0.6046(6) -0.02521(10) 0.0195(8) Uani 1 1 d . .
C22 C 0.8006(2) 0.5869(6) -0.05597(10) 0.0211(9) Uani 1 1 d D .
H22 H 0.7575(18) 0.513(6) -0.0583(11) 0.025 Uiso 1 1 d D U
C23 C 0.8230(2) 0.6795(6) -0.08311(10) 0.0219(9) Uani 1 1 d . .
H23 H 0.793203 0.665232 -0.103579 0.026 Uiso 1 1 calc R U
C24 C 0.8885(3) 0.7936(6) -0.08102(10) 0.0259(9) Uani 1 1 d . .
H24 H 0.901995 0.859303 -0.099770 0.031 Uiso 1 1 calc R U
C25 C 0.9336(2) 0.8107(6) -0.05166(10) 0.0236(9) Uani 1 1 d . .
H25 H 0.978987 0.885913 -0.049903 0.028 Uiso 1 1 calc R U
C26 C 0.9107(2) 0.7144(6) -0.02467(10) 0.0209(8) Uani 1 1 d . .
C27 C 0.8619(3) 0.2026(6) 0.12412(11) 0.0243(9) Uani 1 1 d . .
H27A H 0.877(3) 0.202(7) 0.1487(12) 0.029 Uiso 1 1 d . U
H27B H 0.810(3) 0.139(7) 0.1228(11) 0.029 Uiso 1 1 d . U
C28 C 0.9181(3) 0.0887(6) 0.10559(12) 0.0318(10) Uani 1 1 d . .
H28A H 0.895776 0.069647 0.083007 0.048 Uiso 1 1 calc R U
H28B H 0.926821 -0.031246 0.116380 0.048 Uiso 1 1 calc R U
H28C H 0.967723 0.154575 0.105453 0.048 Uiso 1 1 calc R U
C29 C 0.7936(2) 0.5080(6) 0.13170(10) 0.0223(9) Uani 1 1 d . .
H29A H 0.743375 0.441411 0.128379 0.027 Uiso 1 1 calc R U
H29B H 0.811061 0.502491 0.155350 0.027 Uiso 1 1 calc R U
C30 C 0.7801(3) 0.7098(6) 0.12207(11) 0.0274(10) Uani 1 1 d . .
H30A H 0.829247 0.777910 0.125548 0.041 Uiso 1 1 calc R U
H30B H 0.741775 0.764101 0.135555 0.041 Uiso 1 1 calc R U
H30C H 0.760528 0.716987 0.098916 0.041 Uiso 1 1 calc R U
C31 C 0.6430(2) 0.5165(6) -0.01290(10) 0.0235(9) Uani 1 1 d . .
H31A H 0.670206 0.580948 -0.029903 0.028 Uiso 1 1 calc R U
H31B H 0.594528 0.462977 -0.023711 0.028 Uiso 1 1 calc R U
C32 C 0.6215(3) 0.6583(7) 0.01248(11) 0.0310(10) Uani 1 1 d . .
H32A H 0.588496 0.599556 0.027776 0.046 Uiso 1 1 calc R U
H32B H 0.593203 0.761098 0.001351 0.046 Uiso 1 1 calc R U
H32C H 0.669062 0.705064 0.024575 0.046 Uiso 1 1 calc R U
C33 C 0.7098(2) 0.2088(6) -0.02482(10) 0.0221(9) Uani 1 1 d D .
H33A H 0.658(3) 0.156(7) -0.0330(11) 0.027 Uiso 1 1 d . U
H33B H 0.726(3) 0.262(6) -0.0433(8) 0.027 Uiso 1 1 d D U
C34 C 0.7650(3) 0.0533(7) -0.01291(12) 0.0354(11) Uani 1 1 d . .
H34A H 0.816678 0.104645 -0.006485 0.053 Uiso 1 1 calc R U
H34B H 0.768680 -0.036712 -0.030569 0.053 Uiso 1 1 calc R U
H34C H 0.745001 -0.007830 0.005974 0.053 Uiso 1 1 calc R U
S2 S 0.33188(6) 0.23831(14) 0.24807(2) 0.0196(2) Uani 1 1 d . .
C35 C 0.3865(2) 0.1233(5) 0.22064(9) 0.0186(8) Uani 1 1 d . .
C36 C 0.4672(2) 0.1063(5) 0.22436(9) 0.0170(8) Uani 1 1 d . .
C37 C 0.5230(2) 0.1804(6) 0.25034(9) 0.0184(8) Uani 1 1 d . .
C38 C 0.5132(2) 0.2857(6) 0.27812(10) 0.0214(9) Uani 1 1 d . .
H38 H 0.462764 0.324330 0.282907 0.026 Uiso 1 1 calc R U
C39 C 0.5786(2) 0.3333(6) 0.29875(10) 0.0239(9) Uani 1 1 d . .
H39 H 0.572647 0.404245 0.317873 0.029 Uiso 1 1 calc R U
C40 C 0.6525(3) 0.2785(6) 0.29174(10) 0.0259(9) Uani 1 1 d . .
H40 H 0.696643 0.312801 0.305996 0.031 Uiso 1 1 calc R U
C41 C 0.6624(2) 0.1734(6) 0.26388(10) 0.0228(9) Uani 1 1 d . .
H41 H 0.712899 0.134992 0.259116 0.027 Uiso 1 1 calc R U
C42 C 0.5972(2) 0.1256(6) 0.24321(10) 0.0190(8) Uani 1 1 d . .
C43 C 0.5947(2) 0.0124(6) 0.21200(10) 0.0183(8) Uani 1 1 d . .
C44 C 0.5074(2) 0.0069(5) 0.20179(9) 0.0174(8) Uani 1 1 d . .
C45 C 0.4635(2) -0.0772(5) 0.17513(9) 0.0173(8) Uani 1 1 d . .
C46 C 0.4878(2) -0.1955(5) 0.14814(9) 0.0181(8) Uani 1 1 d . .
C47 C 0.5599(2) -0.2587(6) 0.13940(10) 0.0216(9) Uani 1 1 d D .
H47 H 0.6047(17) -0.223(6) 0.1512(10) 0.026 Uiso 1 1 d D U
C48 C 0.5634(2) -0.3722(6) 0.11225(10) 0.0232(9) Uani 1 1 d . .
H48 H 0.612646 -0.413172 0.106332 0.028 Uiso 1 1 calc R U
C49 C 0.4962(2) -0.4267(6) 0.09362(10) 0.0243(9) Uani 1 1 d . .
H49 H 0.499362 -0.506102 0.075322 0.029 Uiso 1 1 calc R U
C50 C 0.4248(2) -0.3647(6) 0.10189(10) 0.0232(9) Uani 1 1 d . .
H50 H 0.378456 -0.401531 0.089270 0.028 Uiso 1 1 calc R U
C51 C 0.4206(2) -0.2482(6) 0.12877(9) 0.0191(8) Uani 1 1 d . .
C52 C 0.3481(2) -0.1650(5) 0.14072(9) 0.0175(8) Uani 1 1 d . .
C53 C 0.3815(2) -0.0590(5) 0.17116(9) 0.0164(8) Uani 1 1 d . .
C54 C 0.3408(2) 0.0424(5) 0.19371(9) 0.0165(8) Uani 1 1 d . .
C55 C 0.2578(2) 0.0839(5) 0.19597(9) 0.0172(8) Uani 1 1 d . .
C56 C 0.1904(2) 0.0459(6) 0.17484(10) 0.0206(8) Uani 1 1 d . .
H56 H 0.194(3) -0.018(7) 0.1543(11) 0.025 Uiso 1 1 d . U
C57 C 0.1180(2) 0.1075(6) 0.18214(10) 0.0235(9) Uani 1 1 d . .
H57 H 0.073657 0.081693 0.167415 0.028 Uiso 1 1 calc R U
C58 C 0.1089(2) 0.2067(6) 0.21067(10) 0.0234(9) Uani 1 1 d . .
H58 H 0.058728 0.247447 0.215358 0.028 Uiso 1 1 calc R U
C59 C 0.1731(2) 0.2456(6) 0.23210(10) 0.0223(9) Uani 1 1 d . .
H59 H 0.167633 0.311562 0.251805 0.027 Uiso 1 1 calc R U
C60 C 0.2460(2) 0.1865(6) 0.22429(10) 0.0201(8) Uani 1 1 d . .
C61 C 0.6305(2) -0.1802(6) 0.22020(10) 0.0220(9) Uani 1 1 d D .
H61A H 0.685(3) -0.161(7) 0.2289(11) 0.026 Uiso 1 1 d . U
H61B H 0.633(3) -0.241(6) 0.2007(7) 0.026 Uiso 1 1 d D U
C62 C 0.5875(3) -0.2937(6) 0.24386(12) 0.0319(10) Uani 1 1 d . .
H62A H 0.586041 -0.226008 0.264507 0.048 Uiso 1 1 calc R U
H62B H 0.614417 -0.411761 0.248011 0.048 Uiso 1 1 calc R U
H62C H 0.534201 -0.316764 0.234368 0.048 Uiso 1 1 calc R U
C63 C 0.6412(2) 0.1147(6) 0.18673(10) 0.0228(9) Uani 1 1 d . .
H63A H 0.695938 0.128077 0.196015 0.027 Uiso 1 1 calc R U
H63B H 0.641258 0.037710 0.166768 0.027 Uiso 1 1 calc R U
C64 C 0.6094(3) 0.3054(6) 0.17705(12) 0.0312(10) Uani 1 1 d . .
H64A H 0.556464 0.293138 0.166415 0.047 Uiso 1 1 calc R U
H64B H 0.642876 0.363254 0.161831 0.047 Uiso 1 1 calc R U
H64C H 0.608388 0.382500 0.196669 0.047 Uiso 1 1 calc R U
C65 C 0.3116(2) -0.0347(6) 0.11352(10) 0.0202(8) Uani 1 1 d D .
H65A H 0.2681(18) 0.022(6) 0.1201(10) 0.024 Uiso 1 1 d D U
H65B H 0.299(3) -0.116(7) 0.0940(11) 0.024 Uiso 1 1 d . U
C66 C 0.3661(3) 0.1148(7) 0.10279(12) 0.0315(10) Uani 1 1 d . .
H66A H 0.379193 0.200000 0.121037 0.047 Uiso 1 1 calc R U
H66B H 0.340303 0.183073 0.084236 0.047 Uiso 1 1 calc R U
H66C H 0.413787 0.057526 0.096205 0.047 Uiso 1 1 calc R U
C67 C 0.2926(2) -0.3219(6) 0.14883(11) 0.0233(9) Uani 1 1 d D .
H67A H 0.2466(17) -0.278(6) 0.1554(11) 0.028 Uiso 1 1 d D U
H67B H 0.276(3) -0.390(7) 0.1276(11) 0.028 Uiso 1 1 d . U
C68 C 0.3276(3) -0.4621(6) 0.17368(12) 0.0331(11) Uani 1 1 d . .
H68A H 0.373342 -0.519617 0.165344 0.050 Uiso 1 1 calc R U
H68B H 0.288815 -0.557436 0.177238 0.050 Uiso 1 1 calc R U
H68C H 0.343012 -0.399390 0.194431 0.050 Uiso 1 1 calc R U

loop_
_atom_site_aniso_label
_atom_site_aniso_U_11
_atom_site_aniso_U_22
_atom_site_aniso_U_33
_atom_site_aniso_U_23
_atom_site_aniso_U_13
_atom_site_aniso_U_12
S1 0.0191(5) 0.0210(5) 0.0237(5) 0.0012(4) 0.0017(4) -0.0039(4)
C1 0.0155(19) 0.020(2) 0.024(2) -0.0011(16) 0.0036(15) -0.0013(17)
C2 0.0128(18) 0.0153(19) 0.025(2) -0.0027(15) 0.0013(15) 0.0009(15)
C3 0.017(2) 0.016(2) 0.024(2) -0.0030(16) 0.0008(15) 0.0029(16)
C4 0.018(2) 0.019(2) 0.029(2) -0.0025(17) 0.0018(16) 0.0048(17)
C5 0.020(2) 0.021(2) 0.033(2) -0.0051(18) -0.0013(17) -0.0004(18)
C6 0.019(2) 0.030(2) 0.029(2) -0.0053(18) -0.0049(17) 0.0041(19)
C7 0.024(2) 0.027(2) 0.023(2) -0.0015(18) 0.0003(16) 0.0014(19)
C8 0.024(2) 0.017(2) 0.023(2) -0.0020(16) 0.0007(16) 0.0046(17)
C9 0.020(2) 0.018(2) 0.022(2) -0.0003(16) 0.0024(15) 0.0011(17)
C10 0.0165(19) 0.0158(19) 0.022(2) -0.0009(15) 0.0027(15) 0.0022(16)
C11 0.0124(18) 0.0127(19) 0.026(2) -0.0015(15) 0.0029(15) 0.0023(15)
C12 0.020(2) 0.016(2) 0.025(2) -0.0014(16) 0.0028(16) 0.0033(17)
C13 0.027(2) 0.022(2) 0.024(2) -0.0008(17) 0.0025(17) -0.0012(18)
C14 0.029(2) 0.024(2) 0.028(2) 0.0007(18) 0.0076(18) -0.0025(19)
C15 0.019(2) 0.027(2) 0.037(2) -0.0049(19) 0.0067(17) -0.0049(19)
C16 0.019(2) 0.027(2) 0.029(2) -0.0046(18) 0.0027(17) -0.0041(18)
C17 0.021(2) 0.016(2) 0.025(2) -0.0031(16) 0.0032(16) -0.0043(17)
C18 0.0139(19) 0.016(2) 0.025(2) -0.0015(16) 0.0007(15) -0.0038(16)
C19 0.0153(19) 0.0159(19) 0.024(2) -0.0031(16) 0.0017(15) 0.0025(16)
C20 0.0157(19) 0.016(2) 0.023(2) -0.0021(15) 0.0028(15) 0.0030(16)
C21 0.0168(19) 0.017(2) 0.025(2) -0.0007(16) 0.0031(15) 0.0047(16)
C22 0.020(2) 0.018(2) 0.026(2) -0.0007(16) 0.0014(16) 0.0021(17)
C23 0.019(2) 0.022(2) 0.024(2) 0.0012(17) 0.0007(16) 0.0072(17)
C24 0.028(2) 0.027(2) 0.023(2) 0.0055(18) 0.0057(17) 0.0056(19)
C25 0.019(2) 0.023(2) 0.029(2) 0.0020(17) 0.0059(16) -0.0051(18)
C26 0.020(2) 0.019(2) 0.023(2) -0.0016(16) 0.0015(15) 0.0025(17)
C27 0.025(2) 0.021(2) 0.027(2) 0.0043(17) 0.0038(17) 0.0007(18)
C28 0.032(2) 0.022(2) 0.043(3) 0.004(2) 0.010(2) 0.003(2)
C29 0.019(2) 0.024(2) 0.024(2) -0.0011(17) 0.0030(16) -0.0029(18)
C30 0.023(2) 0.025(2) 0.035(2) -0.0020(19) 0.0045(18) 0.0032(19)
C31 0.019(2) 0.025(2) 0.026(2) 0.0011(18) 0.0003(16) -0.0028(18)
C32 0.024(2) 0.029(3) 0.040(3) -0.002(2) 0.0051(19) 0.004(2)
C33 0.023(2) 0.021(2) 0.022(2) -0.0020(17) 0.0031(16) -0.0062(18)
C34 0.044(3) 0.025(2) 0.037(3) -0.007(2) 0.003(2) 0.005(2)
S2 0.0187(5) 0.0184(5) 0.0217(5) -0.0033(4) 0.0026(4) 0.0004(4)
C35 0.022(2) 0.0145(19) 0.0193(19) 0.0021(15) 0.0027(15) -0.0017(16)
C36 0.0166(19) 0.0141(19) 0.0203(19) 0.0019(15) 0.0004(15) -0.0027(16)
C37 0.0167(19) 0.018(2) 0.0204(19) 0.0028(16) 0.0011(15) -0.0026(16)
C38 0.021(2) 0.021(2) 0.023(2) 0.0000(16) 0.0020(16) -0.0052(17)
C39 0.028(2) 0.022(2) 0.022(2) -0.0002(17) 0.0002(17) -0.0084(18)
C40 0.026(2) 0.029(2) 0.021(2) 0.0032(18) -0.0040(16) -0.0100(19)
C41 0.017(2) 0.024(2) 0.027(2) 0.0037(17) 0.0006(16) -0.0022(17)
C42 0.0152(19) 0.019(2) 0.023(2) 0.0035(16) 0.0016(15) -0.0025(16)
C43 0.0111(19) 0.018(2) 0.025(2) 0.0011(16) 0.0013(15) -0.0015(16)
C44 0.018(2) 0.0143(19) 0.0197(19) 0.0037(15) 0.0010(15) 0.0004(16)
C45 0.020(2) 0.0129(19) 0.0186(19) 0.0014(15) 0.0022(15) -0.0014(16)
C46 0.0187(19) 0.0150(19) 0.0209(19) 0.0027(15) 0.0029(15) 0.0017(16)
C47 0.020(2) 0.021(2) 0.024(2) 0.0012(17) 0.0012(16) 0.0015(18)
C48 0.019(2) 0.023(2) 0.029(2) 0.0004(17) 0.0070(16) 0.0051(18)
C49 0.024(2) 0.024(2) 0.025(2) -0.0034(17) 0.0044(16) 0.0059(18)
C50 0.024(2) 0.022(2) 0.023(2) -0.0034(17) -0.0009(16) 0.0031(18)
C51 0.022(2) 0.017(2) 0.0186(19) 0.0014(15) 0.0029(15) 0.0002(17)
C52 0.0166(19) 0.016(2) 0.0198(19) -0.0018(15) 0.0009(15) 0.0000(16)
C53 0.0184(19) 0.0118(18) 0.0188(19) 0.0025(15) 0.0011(15) -0.0009(15)
C54 0.0163(19) 0.0137(19) 0.0196(19) 0.0029(15) 0.0020(15) -0.0015(15)
C55 0.0151(19) 0.0134(19) 0.024(2) 0.0028(15) 0.0044(15) -0.0007(16)
C56 0.018(2) 0.021(2) 0.023(2) 0.0011(17) 0.0025(16) -0.0017(17)
C57 0.016(2) 0.027(2) 0.027(2) 0.0035(18) -0.0002(16) 0.0002(18)
C58 0.016(2) 0.023(2) 0.031(2) 0.0034(18) 0.0070(16) 0.0023(17)
C59 0.026(2) 0.016(2) 0.026(2) 0.0009(16) 0.0085(16) 0.0004(18)
C60 0.024(2) 0.015(2) 0.021(2) 0.0019(15) 0.0023(16) -0.0006(17)
C61 0.015(2) 0.022(2) 0.028(2) 0.0013(17) 0.0016(16) 0.0018(17)
C62 0.035(3) 0.023(2) 0.038(3) 0.008(2) 0.008(2) 0.003(2)
C63 0.016(2) 0.025(2) 0.028(2) -0.0004(17) 0.0046(16) -0.0026(18)
C64 0.032(2) 0.024(2) 0.039(3) 0.008(2) 0.014(2) 0.001(2)
C65 0.0154(19) 0.023(2) 0.023(2) 0.0013(17) 0.0011(15) 0.0034(17)
C66 0.025(2) 0.032(3) 0.037(3) 0.014(2) 0.0028(18) 0.002(2)
C67 0.022(2) 0.019(2) 0.028(2) -0.0024(17) 0.0005(17) -0.0008(18)
C68 0.041(3) 0.019(2) 0.038(3) 0.0054(19) 0.002(2) -0.003(2)

loop_
_atom_type_symbol
_atom_type_description
_atom_type_scat_dispersion_real
_atom_type_scat_dispersion_imag
_atom_type_scat_source
C C 0.0181 0.0091 'International Tables Vol C Tables 4.2.6.8 and 6.1.1.4'
H H 0.0000 0.0000 'International Tables Vol C Tables 4.2.6.8 and 6.1.1.4'
S S 0.3331 0.5567 'International Tables Vol C Tables 4.2.6.8 and 6.1.1.4'

loop_
_geom_angle_atom_site_label_1
_geom_angle_atom_site_label_2
_geom_angle_atom_site_label_3
_geom_angle
C26 S1 C1 90.79(19)
C2 C1 C20 122.5(4)
C2 C1 S1 123.7(3)
C20 C1 S1 113.7(3)
C1 C2 C10 121.0(4)
C1 C2 C3 129.5(4)
C10 C2 C3 109.5(3)
C8 C3 C4 120.9(4)
C8 C3 C2 107.8(4)
C4 C3 C2 131.3(4)
C5 C4 C3 118.3(4)
C5 C4 H4 120.8
C3 C4 H4 120.8
C6 C5 C4 120.7(4)
C6 C5 H5 119.7
C4 C5 H5 119.7
C5 C6 C7 120.8(4)
C5 C6 H6 119.6
C7 C6 H6 119.6
C8 C7 C6 119.0(4)
C8 C7 H7 120.5
C6 C7 H7 120.5
C7 C8 C3 120.2(4)
C7 C8 C9 128.2(4)
C3 C8 C9 111.6(3)
C8 C9 C10 101.0(3)
C8 C9 C29 109.8(3)
C10 C9 C29 112.4(3)
C8 C9 C27 108.7(3)
C10 C9 C27 114.5(3)
C29 C9 C27 110.0(3)
C2 C10 C11 118.0(4)
C2 C10 C9 110.0(3)
C11 C10 C9 131.8(3)
C19 C11 C10 120.7(3)
C19 C11 C12 108.2(3)
C10 C11 C12 131.1(4)
C13 C12 C17 117.9(4)
C13 C12 C11 134.2(4)
C17 C12 C11 107.9(3)
C12 C13 C14 120.3(4)
C12 C13 H13 123(3)
C14 C13 H13 117(3)
C13 C14 C15 120.9(4)
C13 C14 H14 119.6
C15 C14 H14 119.6
C16 C15 C14 119.3(4)
C16 C15 H15 120.4
C14 C15 H15 120.4
C17 C16 C15 119.5(4)
C17 C16 H16 120.2
C15 C16 H16 120.2
C16 C17 C12 122.1(4)
C16 C17 C18 126.3(4)
C12 C17 C18 111.6(3)
C17 C18 C19 101.6(3)
C17 C18 C31 108.8(3)
C19 C18 C31 113.0(3)
C17 C18 C33 108.1(3)
C19 C18 C33 112.6(3)
C31 C18 C33 112.0(3)
C11 C19 C20 121.4(4)
C11 C19 C18 110.6(3)
C20 C19 C18 127.9(4)
C19 C20 C1 116.3(4)
C19 C20 C21 133.9(4)
C1 C20 C21 109.8(3)
C26 C21 C22 115.9(4)
C26 C21 C20 112.4(4)
C22 C21 C20 131.7(4)
C23 C22 C21 120.7(4)
C23 C22 H22 119(3)
C21 C22 H22 121(3)
C22 C23 C24 121.3(4)
C22 C23 H23 119.4
C24 C23 H23 119.4
C25 C24 C23 119.9(4)
C25 C24 H24 120.1
C23 C24 H24 120.1
C24 C25 C26 118.0(4)
C24 C25 H25 121.0
C26 C25 H25 121.0
C25 C26 C21 124.2(4)
C25 C26 S1 122.5(3)
C21 C26 S1 113.3(3)
C28 C27 C9 113.8(4)
C28 C27 H27A 111(3)
C9 C27 H27A 108(3)
C28 C27 H27B 109(3)
C9 C27 H27B 112(3)
H27A C27 H27B 102(4)
C27 C28 H28A 109.5
C27 C28 H28B 109.5
H28A C28 H28B 109.5
C27 C28 H28C 109.5
H28A C28 H28C 109.5
H28B C28 H28C 109.5
C30 C29 C9 114.8(3)
C30 C29 H29A 108.6
C9 C29 H29A 108.6
C30 C29 H29B 108.6
C9 C29 H29B 108.6
H29A C29 H29B 107.5
C29 C30 H30A 109.5
C29 C30 H30B 109.5
H30A C30 H30B 109.5
C29 C30 H30C 109.5
H30A C30 H30C 109.5
H30B C30 H30C 109.5
C32 C31 C18 114.3(3)
C32 C31 H31A 108.7
C18 C31 H31A 108.7
C32 C31 H31B 108.7
C18 C31 H31B 108.7
H31A C31 H31B 107.6
C31 C32 H32A 109.5
C31 C32 H32B 109.5
H32A C32 H32B 109.5
C31 C32 H32C 109.5
H32A C32 H32C 109.5
H32B C32 H32C 109.5
C34 C33 C18 114.8(3)
C34 C33 H33A 110(3)
C18 C33 H33A 108(3)
C34 C33 H33B 111(3)
C18 C33 H33B 111(3)
H33A C33 H33B 102(4)
C33 C34 H34A 109.5
C33 C34 H34B 109.5
H34A C34 H34B 109.5
C33 C34 H34C 109.5
H34A C34 H34C 109.5
H34B C34 H34C 109.5
C35 S2 C60 90.99(19)
C36 C35 C54 121.8(4)
C36 C35 S2 124.3(3)
C54 C35 S2 113.8(3)
C35 C36 C44 121.4(4)
C35 C36 C37 129.1(4)
C44 C36 C37 109.6(3)
C38 C37 C42 120.4(4)
C38 C37 C36 132.2(4)
C42 C37 C36 107.3(3)
C39 C38 C37 118.8(4)
C39 C38 H38 120.6
C37 C38 H38 120.6
C40 C39 C38 120.9(4)
C40 C39 H39 119.6
C38 C39 H39 119.6
C39 C40 C41 120.4(4)
C39 C40 H40 119.8
C41 C40 H40 119.8
C42 C41 C40 119.0(4)
C42 C41 H41 120.5
C40 C41 H41 120.5
C41 C42 C37 120.6(4)
C41 C42 C43 127.6(4)
C37 C42 C43 111.8(3)
C42 C43 C44 101.5(3)
C42 C43 C61 108.7(3)
C44 C43 C61 113.6(3)
C42 C43 C63 109.1(3)
C44 C43 C63 112.6(3)
C61 C43 C63 110.8(3)
C36 C44 C45 118.0(4)
C36 C44 C43 109.8(3)
C45 C44 C43 132.2(4)
C44 C45 C53 120.8(4)
C44 C45 C46 131.0(4)
C53 C45 C46 108.2(3)
C51 C46 C47 118.4(4)
C51 C46 C45 107.8(3)
C47 C46 C45 133.9(4)
C48 C47 C46 120.0(4)
C48 C47 H47 120(3)
C46 C47 H47 120(3)
C49 C48 C47 121.1(4)
C49 C48 H48 119.5
C47 C48 H48 119.5
C50 C49 C48 119.5(4)
C50 C49 H49 120.2
C48 C49 H49 120.2
C49 C50 C51 119.9(4)
C49 C50 H50 120.0
C51 C50 H50 120.0
C50 C51 C46 121.1(4)
C50 C51 C52 126.9(4)
C46 C51 C52 112.1(3)
C51 C52 C53 101.7(3)
C51 C52 C67 108.9(3)
C53 C52 C67 112.9(3)
C51 C52 C65 107.8(3)
C53 C52 C65 112.4(3)
C67 C52 C65 112.5(3)
C54 C53 C45 121.4(3)
C54 C53 C52 128.3(3)
C45 C53 C52 110.3(3)
C53 C54 C35 116.6(3)
C53 C54 C55 133.4(4)
C35 C54 C55 110.0(3)
C60 C55 C56 115.8(4)
C60 C55 C54 111.9(3)
C56 C55 C54 132.3(4)
C57 C56 C55 120.9(4)
C57 C56 H56 118(3)
C55 C56 H56 120(3)
C56 C57 C58 121.2(4)
C56 C57 H57 119.4
C58 C57 H57 119.4
C59 C58 C57 119.8(4)
C59 C58 H58 120.1
C57 C58 H58 120.1
C58 C59 C60 118.7(4)
C58 C59 H59 120.6
C60 C59 H59 120.6
C59 C60 C55 123.5(4)
C59 C60 S2 123.1(3)
C55 C60 S2 113.4(3)
C62 C61 C43 114.8(3)
C62 C61 H61A 110(3)
C43 C61 H61A 108(3)
C62 C61 H61B 111(3)
C43 C61 H61B 107(3)
H61A C61 H61B 105(4)
C61 C62 H62A 109.5
C61 C62 H62B 109.5
H62A C62 H62B 109.5
C61 C62 H62C 109.5
H62A C62 H62C 109.5
H62B C62 H62C 109.5
C64 C63 C43 114.2(3)
C64 C63 H63A 108.7
C43 C63 H63A 108.7
C64 C63 H63B 108.7
C43 C63 H63B 108.7
H63A C63 H63B 107.6
C63 C64 H64A 109.5
C63 C64 H64B 109.5
H64A C64 H64B 109.5
C63 C64 H64C 109.5
H64A C64 H64C 109.5
H64B C64 H64C 109.5
C66 C65 C52 114.7(3)
C66 C65 H65A 108(3)
C52 C65 H65A 111(3)
C66 C65 H65B 106(3)
C52 C65 H65B 105(3)
H65A C65 H65B 112(4)
C65 C66 H66A 109.5
C65 C66 H66B 109.5
H66A C66 H66B 109.5
C65 C66 H66C 109.5
H66A C66 H66C 109.5
H66B C66 H66C 109.5
C68 C67 C52 114.7(4)
C68 C67 H67A 110(3)
C52 C67 H67A 112(3)
C68 C67 H67B 108(3)
C52 C67 H67B 108(3)
H67A C67 H67B 103(4)
C67 C68 H68A 109.5
C67 C68 H68B 109.5
H68A C68 H68B 109.5
C67 C68 H68C 109.5
H68A C68 H68C 109.5
H68B C68 H68C 109.5

loop_
_geom_bond_atom_site_label_1
_geom_bond_atom_site_label_2
_geom_bond_distance
S1 C26 1.746(4)
S1 C1 1.750(4)
C1 C2 1.384(6)
C1 C20 1.421(5)
C2 C10 1.399(5)
C2 C3 1.471(5)
C3 C8 1.394(6)
C3 C4 1.395(6)
C4 C5 1.395(6)
C4 H4 0.9500
C5 C6 1.386(6)
C5 H5 0.9500
C6 C7 1.390(6)
C6 H6 0.9500
C7 C8 1.389(6)
C7 H7 0.9500
C8 C9 1.527(6)
C9 C10 1.535(5)
C9 C29 1.545(5)
C9 C27 1.551(6)
C10 C11 1.418(5)
C11 C19 1.408(5)
C11 C12 1.488(5)
C12 C13 1.393(6)
C12 C17 1.403(6)
C13 C14 1.393(6)
C13 H13 0.98(5)
C14 C15 1.394(6)
C14 H14 0.9500
C15 C16 1.390(6)
C15 H15 0.9500
C16 C17 1.380(6)
C16 H16 0.9500
C17 C18 1.513(5)
C18 C19 1.531(5)
C18 C31 1.552(6)
C18 C33 1.552(6)
C19 C20 1.416(6)
C20 C21 1.475(5)
C21 C26 1.396(6)
C21 C22 1.414(6)
C22 C23 1.382(6)
C22 H22 0.915(19)
C23 C24 1.395(6)
C23 H23 0.9500
C24 C25 1.380(6)
C24 H24 0.9500
C25 C26 1.394(6)
C25 H25 0.9500
C27 C28 1.524(6)
C27 H27A 1.02(5)
C27 H27B 1.00(5)
C28 H28A 0.9800
C28 H28B 0.9800
C28 H28C 0.9800
C29 C30 1.525(6)
C29 H29A 0.9900
C29 H29B 0.9900
C30 H30A 0.9800
C30 H30B 0.9800
C30 H30C 0.9800
C31 C32 1.530(6)
C31 H31A 0.9900
C31 H31B 0.9900
C32 H32A 0.9800
C32 H32B 0.9800
C32 H32C 0.9800
C33 C34 1.525(6)
C33 H33A 1.00(5)
C33 H33B 0.915(19)
C34 H34A 0.9800
C34 H34B 0.9800
C34 H34C 0.9800
S2 C35 1.740(4)
S2 C60 1.741(4)
C35 C36 1.393(6)
C35 C54 1.424(5)
C36 C44 1.402(5)
C36 C37 1.472(5)
C37 C38 1.392(6)
C37 C42 1.395(5)
C38 C39 1.392(6)
C38 H38 0.9500
C39 C40 1.388(6)
C39 H39 0.9500
C40 C41 1.395(6)
C40 H40 0.9500
C41 C42 1.390(6)
C41 H41 0.9500
C42 C43 1.516(6)
C43 C44 1.527(5)
C43 C61 1.549(6)
C43 C63 1.552(5)
C44 C45 1.411(5)
C45 C53 1.415(5)
C45 C46 1.488(5)
C46 C51 1.399(6)
C46 C47 1.401(6)
C47 C48 1.388(6)
C47 H47 0.911(19)
C48 C49 1.387(6)
C48 H48 0.9500
C49 C50 1.381(6)
C49 H49 0.9500
C50 C51 1.394(6)
C50 H50 0.9500
C51 C52 1.507(5)
C52 C53 1.533(5)
C52 C67 1.541(6)
C52 C65 1.550(5)
C53 C54 1.414(5)
C54 C55 1.472(5)
C55 C60 1.408(6)
C55 C56 1.414(6)
C56 C57 1.382(6)
C56 H56 0.97(5)
C57 C58 1.393(6)
C57 H57 0.9500
C58 C59 1.379(6)
C58 H58 0.9500
C59 C60 1.390(6)
C59 H59 0.9500
C61 C62 1.513(6)
C61 H61A 0.98(5)
C61 H61B 0.915(19)
C62 H62A 0.9800
C62 H62B 0.9800
C62 H62C 0.9800
C63 C64 1.525(6)
C63 H63A 0.9900
C63 H63B 0.9900
C64 H64A 0.9800
C64 H64B 0.9800
C64 H64C 0.9800
C65 C66 1.522(6)
C65 H65A 0.917(19)
C65 H65B 1.00(5)
C66 H66A 0.9800
C66 H66B 0.9800
C66 H66C 0.9800
C67 C68 1.523(6)
C67 H67A 0.917(19)
C67 H67B 1.02(5)
C68 H68A 0.9800
C68 H68B 0.9800
C68 H68C 0.9800

loop_
_geom_torsion_atom_site_label_1
_geom_torsion_atom_site_label_2
_geom_torsion_atom_site_label_3
_geom_torsion_atom_site_label_4
_geom_torsion
C26 S1 C1 C2 -178.2(4)
C26 S1 C1 C20 -0.6(3)
C20 C1 C2 C10 -2.1(6)
S1 C1 C2 C10 175.3(3)
C20 C1 C2 C3 179.2(4)
S1 C1 C2 C3 -3.4(6)
C1 C2 C3 C8 177.1(4)
C10 C2 C3 C8 -1.8(5)
C1 C2 C3 C4 -4.1(7)
C10 C2 C3 C4 177.0(4)
C8 C3 C4 C5 0.3(6)
C2 C3 C4 C5 -178.4(4)
C3 C4 C5 C6 0.0(6)
C4 C5 C6 C7 -0.5(7)
C5 C6 C7 C8 0.6(7)
C6 C7 C8 C3 -0.2(6)
C6 C7 C8 C9 178.7(4)
C4 C3 C8 C7 -0.2(6)
C2 C3 C8 C7 178.7(4)
C4 C3 C8 C9 -179.3(4)
C2 C3 C8 C9 -0.3(5)
C7 C8 C9 C10 -176.9(4)
C3 C8 C9 C10 2.0(4)
C7 C8 C9 C29 64.2(5)
C3 C8 C9 C29 -116.8(4)
C7 C8 C9 C27 -56.1(5)
C3 C8 C9 C27 122.8(4)
C1 C2 C10 C11 0.3(6)
C3 C2 C10 C11 179.2(3)
C1 C2 C10 C9 -175.8(4)
C3 C2 C10 C9 3.1(4)
C8 C9 C10 C2 -3.1(4)
C29 C9 C10 C2 113.8(4)
C27 C9 C10 C2 -119.7(4)
C8 C9 C10 C11 -178.4(4)
C29 C9 C10 C11 -61.5(6)
C27 C9 C10 C11 64.9(6)
C2 C10 C11 C19 1.8(6)
C9 C10 C11 C19 176.9(4)
C2 C10 C11 C12 -178.3(4)
C9 C10 C11 C12 -3.2(7)
C19 C11 C12 C13 -179.7(4)
C10 C11 C12 C13 0.4(8)
C19 C11 C12 C17 -0.7(4)
C10 C11 C12 C17 179.5(4)
C17 C12 C13 C14 0.0(6)
C11 C12 C13 C14 179.0(4)
C12 C13 C14 C15 -0.1(7)
C13 C14 C15 C16 0.1(7)
C14 C15 C16 C17 -0.2(7)
C15 C16 C17 C12 0.2(7)
C15 C16 C17 C18 -179.2(4)
C13 C12 C17 C16 -0.1(6)
C11 C12 C17 C16 -179.4(4)
C13 C12 C17 C18 179.4(4)
C11 C12 C17 C18 0.1(5)
C16 C17 C18 C19 179.9(4)
C12 C17 C18 C19 0.4(4)
C16 C17 C18 C31 60.4(5)
C12 C17 C18 C31 -119.0(4)
C16 C17 C18 C33 -61.4(5)
C12 C17 C18 C33 119.1(4)
C10 C11 C19 C20 -2.2(6)
C12 C11 C19 C20 177.9(4)
C10 C11 C19 C18 -179.2(3)
C12 C11 C19 C18 0.9(4)
C17 C18 C19 C11 -0.8(4)
C31 C18 C19 C11 115.6(4)
C33 C18 C19 C11 -116.3(4)
C17 C18 C19 C20 -177.6(4)
C31 C18 C19 C20 -61.1(5)
C33 C18 C19 C20 67.0(5)
C11 C19 C20 C1 0.4(6)
C18 C19 C20 C1 176.8(4)
C11 C19 C20 C21 -176.9(4)
C18 C19 C20 C21 -0.5(7)
C2 C1 C20 C19 1.7(6)
S1 C1 C20 C19 -175.9(3)
C2 C1 C20 C21 179.7(4)
S1 C1 C20 C21 2.0(4)
C19 C20 C21 C26 174.6(4)
C1 C20 C21 C26 -2.9(5)
C19 C20 C21 C22 -4.6(8)
C1 C20 C21 C22 178.0(4)
C26 C21 C22 C23 -2.1(6)
C20 C21 C22 C23 177.0(4)
C21 C22 C23 C24 -0.3(6)
C22 C23 C24 C25 2.1(6)
C23 C24 C25 C26 -1.2(6)
C24 C25 C26 C21 -1.5(6)
C24 C25 C26 S1 179.9(3)
C22 C21 C26 C25 3.1(6)
C20 C21 C26 C25 -176.2(4)
C22 C21 C26 S1 -178.2(3)
C20 C21 C26 S1 2.5(4)
C1 S1 C26 C25 177.6(4)
C1 S1 C26 C21 -1.1(3)
C8 C9 C27 C28 -62.1(5)
C10 C9 C27 C28 50.1(5)
C29 C9 C27 C28 177.7(4)
C8 C9 C29 C30 61.1(4)
C10 C9 C29 C30 -50.5(5)
C27 C9 C29 C30 -179.3(4)
C17 C18 C31 C32 55.7(4)
C19 C18 C31 C32 -56.4(5)
C33 C18 C31 C32 175.2(3)
C17 C18 C33 C34 -63.5(5)
C19 C18 C33 C34 47.9(5)
C31 C18 C33 C34 176.6(4)
C60 S2 C35 C36 -179.7(4)
C60 S2 C35 C54 -1.0(3)
C54 C35 C36 C44 -0.6(6)
S2 C35 C36 C44 178.1(3)
C54 C35 C36 C37 179.8(4)
S2 C35 C36 C37 -1.6(6)
C35 C36 C37 C38 0.2(7)
C44 C36 C37 C38 -179.5(4)
C35 C36 C37 C42 179.9(4)
C44 C36 C37 C42 0.2(4)
C42 C37 C38 C39 -0.7(6)
C36 C37 C38 C39 179.0(4)
C37 C38 C39 C40 0.5(6)
C38 C39 C40 C41 -0.4(6)
C39 C40 C41 C42 0.4(6)
C40 C41 C42 C37 -0.6(6)
C40 C41 C42 C43 -179.7(4)
C38 C37 C42 C41 0.7(6)
C36 C37 C42 C41 -179.1(4)
C38 C37 C42 C43 180.0(4)
C36 C37 C42 C43 0.2(4)
C41 C42 C43 C44 178.7(4)
C37 C42 C43 C44 -0.5(4)
C41 C42 C43 C61 58.7(5)
C37 C42 C43 C61 -120.5(4)
C41 C42 C43 C63 -62.2(5)
C37 C42 C43 C63 118.6(4)
C35 C36 C44 C45 -0.4(6)
C37 C36 C44 C45 179.3(3)
C35 C36 C44 C43 179.8(4)
C37 C36 C44 C43 -0.5(4)
C42 C43 C44 C36 0.6(4)
C61 C43 C44 C36 117.1(4)
C63 C43 C44 C36 -115.9(4)
C42 C43 C44 C45 -179.1(4)
C61 C43 C44 C45 -62.6(6)
C63 C43 C44 C45 64.3(6)
C36 C44 C45 C53 0.9(6)
C43 C44 C45 C53 -179.4(4)
C36 C44 C45 C46 -177.5(4)
C43 C44 C45 C46 2.2(7)
C44 C45 C46 C51 177.8(4)
C53 C45 C46 C51 -0.8(4)
C44 C45 C46 C47 -2.0(7)
C53 C45 C46 C47 179.4(4)
C51 C46 C47 C48 -0.6(6)
C45 C46 C47 C48 179.3(4)
C46 C47 C48 C49 -0.8(6)
C47 C48 C49 C50 1.1(7)
C48 C49 C50 C51 0.0(6)
C49 C50 C51 C46 -1.4(6)
C49 C50 C51 C52 178.6(4)
C47 C46 C51 C50 1.7(6)
C45 C46 C51 C50 -178.2(4)
C47 C46 C51 C52 -178.4(4)
C45 C46 C51 C52 1.8(4)
C50 C51 C52 C53 178.0(4)
C46 C51 C52 C53 -2.0(4)
C50 C51 C52 C67 58.6(5)
C46 C51 C52 C67 -121.4(4)
C50 C51 C52 C65 -63.7(5)
C46 C51 C52 C65 116.3(4)
C44 C45 C53 C54 -0.4(6)
C46 C45 C53 C54 178.4(3)
C44 C45 C53 C52 -179.3(3)
C46 C45 C53 C52 -0.5(4)
C51 C52 C53 C54 -177.3(4)
C67 C52 C53 C54 -60.8(5)
C65 C52 C53 C54 67.7(5)
C51 C52 C53 C45 1.5(4)
C67 C52 C53 C45 118.0(4)
C65 C52 C53 C45 -113.5(4)
C45 C53 C54 C35 -0.6(5)
C52 C53 C54 C35 178.1(4)
C45 C53 C54 C55 -179.8(4)
C52 C53 C54 C55 -1.1(7)
C36 C35 C54 C53 1.1(6)
S2 C35 C54 C53 -177.7(3)
C36 C35 C54 C55 -179.6(4)
S2 C35 C54 C55 1.7(4)
C53 C54 C55 C60 177.6(4)
C35 C54 C55 C60 -1.7(5)
C53 C54 C55 C56 -5.0(7)
C35 C54 C55 C56 175.7(4)
C60 C55 C56 C57 0.0(6)
C54 C55 C56 C57 -177.3(4)
C55 C56 C57 C58 -0.8(6)
C56 C57 C58 C59 0.3(6)
C57 C58 C59 C60 1.0(6)
C58 C59 C60 C55 -1.8(6)
C58 C59 C60 S2 176.2(3)
C56 C55 C60 C59 1.3(6)
C54 C55 C60 C59 179.2(4)
C56 C55 C60 S2 -176.9(3)
C54 C55 C60 S2 1.0(4)
C35 S2 C60 C59 -178.2(4)
C35 S2 C60 C55 0.0(3)
C42 C43 C61 C62 62.1(5)
C44 C43 C61 C62 -50.2(5)
C63 C43 C61 C62 -178.1(4)
C42 C43 C63 C64 -60.8(4)
C44 C43 C63 C64 51.1(5)
C61 C43 C63 C64 179.5(4)
C51 C52 C65 C66 -55.7(5)
C53 C52 C65 C66 55.5(5)
C67 C52 C65 C66 -175.8(4)
C51 C52 C67 C68 56.4(5)
C53 C52 C67 C68 -55.7(5)
C65 C52 C67 C68 175.9(4)
